data_7023815
loop_
_publ_author_name
'Cheadle, Carl'
'Gerasimchuk, Nikolay'
'Barnes, Charles L.'
'Tyukhtenko, Sergiy I.'
'Silchenko, Svitlana'

_publ_section_title
;
 The first bis-cyanoxime: synthesis and properties of a new versatile and
 accessible polydentate bifunctional building block for coordination and
 supramolecular chemistry.
;
_journal_issue 14
_journal_name_full 'Dalton transactions (Cambridge, England : 2003)'
_journal_page_first 4931
_journal_page_last 4946
_journal_paper_doi 10.1039/c2dt31924a
_journal_volume 42
_journal_year 2013
_chemical_formula_moiety 'C10 H8 N6 O4 Tl2'
_chemical_formula_sum 'C10 H8 N6 O4 Tl2'
_chemical_formula_weight 684.96
_chemical_name_common 'Ditallium(i) di-N,N-(2-cyano-2-oximinoacetyl)piperazine'
_chemical_name_systematic
;
Ditallium(I) di-N,N-(2-cyano-2-oximinoacetyl)piperazine
;
_space_group_IT_number 14
_symmetry_cell_setting monoclinic
_symmetry_Int_Tables_number 14
_symmetry_space_group_name_Hall '-P 2ybc'
_symmetry_space_group_name_H-M 'P 1 21/c 1'
_atom_sites_solution_hydrogens geom
_atom_sites_solution_primary direct
_atom_sites_solution_secondary difmap
_audit_creation_method SHELXL-97
_cell_angle_alpha 90.00
_cell_angle_beta 99.347(2)
_cell_angle_gamma 90.00
_cell_formula_units_Z 2
_cell_length_a 4.2757(8)
_cell_length_b 13.674(2)
_cell_length_c 12.009(2)
_cell_measurement_reflns_used 264
_cell_measurement_temperature 120(2)
_cell_measurement_theta_max 27.27
_cell_measurement_theta_min 2.18
_cell_volume 692.8(2)
_computing_cell_refinement 'SAINT (Bruker, 1998)'
_computing_data_collection 'SMART (Bruker, 1998)'
_computing_data_reduction 'SAINT (Bruker, 1998)'
_computing_molecular_graphics 'ORTEP-III (Burnett & Johnson, 1996)'
_computing_publication_material 'CIFTAB (Sheldrick, 1997)'
_computing_structure_refinement 'SHELXL-97 (Sheldrick, 1997)'
_computing_structure_solution 'SHELXS-97 (Sheldrick, 1990)'
_diffrn_ambient_temperature 120(2)
_diffrn_measured_fraction_theta_full 0.996
_diffrn_measured_fraction_theta_max 0.996
_diffrn_measurement_device_type 'Bruker APEX2 CCD area detector'
_diffrn_measurement_method '4 omega full-sphere scans'
_diffrn_radiation_monochromator graphite
_diffrn_radiation_source 'fine-focus sealed tube'
_diffrn_radiation_type MoK\a
_diffrn_radiation_wavelength 0.71073
_diffrn_reflns_av_R_equivalents 0.0425
_diffrn_reflns_av_sigmaI/netI 0.0325
_diffrn_reflns_limit_h_max 5
_diffrn_reflns_limit_h_min -5
_diffrn_reflns_limit_k_max 17
_diffrn_reflns_limit_k_min -17
_diffrn_reflns_limit_l_max 15
_diffrn_reflns_limit_l_min -15
_diffrn_reflns_number 8049
_diffrn_reflns_theta_full 27.21
_diffrn_reflns_theta_max 27.21
_diffrn_reflns_theta_min 2.27
_exptl_absorpt_coefficient_mu 23.258
_exptl_absorpt_correction_T_max 0.2930
_exptl_absorpt_correction_T_min 0.1894
_exptl_absorpt_correction_type numerical
_exptl_absorpt_process_details 'SADABS (Bruker AXS, 2005)'
_exptl_crystal_colour yellow
_exptl_crystal_density_diffrn 3.284
_exptl_crystal_density_meas ?
_exptl_crystal_density_method 'not measured'
_exptl_crystal_description block
_exptl_crystal_F_000 608
_exptl_crystal_size_max 0.19
_exptl_crystal_size_mid 0.11
_exptl_crystal_size_min 0.08
_refine_diff_density_max 2.775
_refine_diff_density_min -3.146
_refine_diff_density_rms 0.339
_refine_ls_extinction_method none
_refine_ls_goodness_of_fit_ref 1.272
_refine_ls_hydrogen_treatment constr
_refine_ls_matrix_type full
_refine_ls_number_parameters 100
_refine_ls_number_reflns 1555
_refine_ls_number_restraints 18
_refine_ls_restrained_S_all 1.267
_refine_ls_R_factor_all 0.0514
_refine_ls_R_factor_gt 0.0451
_refine_ls_shift/su_max 0.000
_refine_ls_shift/su_mean 0.000
_refine_ls_structure_factor_coef Fsqd
_refine_ls_weighting_details 'calc w=1/[\s^2^(Fo^2^)+(0.0229P)^2^+23.0230P] where P=(Fo^2^+2Fc^2^)/3'
_refine_ls_weighting_scheme calc
_refine_ls_wR_factor_gt 0.0987
_refine_ls_wR_factor_ref 0.1013
_reflns_number_gt 1369
_reflns_number_total 1555
_reflns_threshold_expression >2sigma(I)
_cod_data_source_file c2dt31924a.txt
_cod_data_source_block oct-15-1
_cod_depositor_comments
;
The following automatic conversions were performed:

'_symmetry_cell_setting' value 'Monoclinic' changed to 'monoclinic'
according to /home/saulius/struct/CIF-dictionaries/cif_core.dic
dictionary named 'cif_core.dic' version 2.4.2 from 2011-04-26.

Automatic conversion script
Id: cif_fix_values 1891 2012-01-12 08:04:46Z andrius 

The following automatic conversions were performed:

'_exptl_crystal_density_meas' value 'not measured' was changed to '?'
- the value is perceived as not measured.

Automatic conversion script
Id: cif_fix_values 3008 2015-01-20 13:52:24Z robertas 
;
_cod_original_sg_symbol_H-M 'P 21/c'
_cod_database_code 7023815

loop_
_symmetry_equiv_pos_as_xyz
'x, y, z'
'-x, y+1/2, -z+1/2'
'-x, -y, -z'
'x, -y-1/2, z-1/2'

loop_
_atom_site_label
_atom_site_type_symbol
_atom_site_fract_x
_atom_site_fract_y
_atom_site_fract_z
_atom_site_U_iso_or_equiv
_atom_site_adp_type
_atom_site_occupancy
_atom_site_symmetry_multiplicity
_atom_site_calc_flag
_atom_site_refinement_flags
C1 C 0.222(3) 0.6282(9) 0.2455(9) 0.013(2) Uani 1 1 d U
C2 C 0.053(3) 0.7113(9) 0.2812(10) 0.016(2) Uani 1 1 d .
C3 C 0.331(3) 0.6440(9) 0.1344(9) 0.015(2) Uani 1 1 d .
C4 C 0.570(3) 0.5987(9) -0.0276(9) 0.013(2) Uani 1 1 d U
H4A H 0.8044 0.5990 -0.0172 0.015 Uiso 1 1 calc R
H4B H 0.4945 0.6648 -0.0524 0.015 Uiso 1 1 calc R
C5 C 0.557(3) 0.4752(8) 0.1183(9) 0.014(2) Uani 1 1 d .
H5A H 0.4722 0.4602 0.1883 0.017 Uiso 1 1 calc R
H5B H 0.7910 0.4702 0.1351 0.017 Uiso 1 1 calc R
N1 N 0.271(3) 0.5509(8) 0.3096(9) 0.022(2) Uani 1 1 d .
N2 N -0.091(3) 0.7741(9) 0.3093(10) 0.028(3) Uani 1 1 d .
N3 N 0.466(2) 0.5756(7) 0.0814(8) 0.014(2) Uani 1 1 d U
O1 O 0.165(2) 0.5534(7) 0.4058(7) 0.024(2) Uani 1 1 d .
O2 O 0.276(2) 0.7282(6) 0.0933(7) 0.0177(18) Uani 1 1 d .
Tl1 Tl 0.23934(11) 0.36607(3) 0.46135(4) 0.01847(16) Uani 1 1 d .

loop_
_atom_site_aniso_label
_atom_site_aniso_U_11
_atom_site_aniso_U_22
_atom_site_aniso_U_33
_atom_site_aniso_U_23
_atom_site_aniso_U_13
_atom_site_aniso_U_12
C1 0.016(4) 0.012(4) 0.013(4) -0.003(3) 0.006(3) 0.000(3)
C2 0.022(6) 0.015(6) 0.012(5) -0.003(4) 0.001(5) -0.002(5)
C3 0.011(5) 0.019(6) 0.013(5) 0.001(5) 0.003(4) -0.004(4)
C4 0.018(4) 0.012(4) 0.008(4) -0.002(3) 0.004(3) -0.001(3)
C5 0.021(6) 0.010(5) 0.011(5) -0.004(4) 0.003(4) 0.000(4)
N1 0.032(6) 0.025(6) 0.010(5) 0.001(4) 0.007(4) 0.003(5)
N2 0.037(7) 0.026(6) 0.023(6) -0.005(5) 0.011(5) 0.009(5)
N3 0.015(3) 0.013(3) 0.014(3) 0.003(2) 0.002(2) -0.001(2)
O1 0.042(6) 0.021(5) 0.012(4) 0.003(4) 0.012(4) 0.010(4)
O2 0.025(5) 0.014(4) 0.016(4) -0.001(3) 0.010(3) 0.001(3)
Tl1 0.0223(3) 0.0126(2) 0.0217(2) -0.0034(2) 0.00734(17) -0.00052(19)

loop_
_atom_type_symbol
_atom_type_description
_atom_type_scat_dispersion_real
_atom_type_scat_dispersion_imag
_atom_type_scat_source
C C 0.0033 0.0016 'International Tables Vol C Tables 4.2.6.8 and 6.1.1.4'
H H 0.0000 0.0000 'International Tables Vol C Tables 4.2.6.8 and 6.1.1.4'
N N 0.0061 0.0033 'International Tables Vol C Tables 4.2.6.8 and 6.1.1.4'
O O 0.0106 0.0060 'International Tables Vol C Tables 4.2.6.8 and 6.1.1.4'
Tl Tl -2.8358 9.6688 'International Tables Vol C Tables 4.2.6.8 and 6.1.1.4'

loop_
_geom_angle_atom_site_label_1
_geom_angle_atom_site_label_2
_geom_angle_atom_site_label_3
_geom_angle
_geom_angle_site_symmetry_1
_geom_angle_site_symmetry_3
_geom_angle_publ_flag
N1 C1 C2 120.2(10) . . yes
N1 C1 C3 126.8(11) . . yes
C2 C1 C3 113.1(10) . . yes
N2 C2 C1 177.0(14) . . yes
O2 C3 N3 121.9(10) . . yes
O2 C3 C1 114.6(10) . . yes
N3 C3 C1 123.5(11) . . yes
N3 C4 C5 111.6(9) . 3_665 yes
N3 C4 H4A 109.3 . . no
C5 C4 H4A 109.3 3_665 . no
N3 C4 H4B 109.3 . . no
C5 C4 H4B 109.3 3_665 . no
H4A C4 H4B 108.0 . . no
N3 C5 C4 110.9(9) . 3_665 yes
N3 C5 H5A 109.5 . . no
C4 C5 H5A 109.5 3_665 . no
N3 C5 H5B 109.5 . . no
C4 C5 H5B 109.5 3_665 . no
H5A C5 H5B 108.0 . . no
C1 N1 O1 117.0(10) . . yes
C3 N3 C5 129.1(10) . . yes
C3 N3 C4 119.6(10) . . yes
C5 N3 C4 111.2(9) . . yes
N1 O1 Tl1 98.8(7) . . yes
N1 O1 Tl1 149.2(8) . 3_566 yes
Tl1 O1 Tl1 107.4(3) . 3_566 yes
O1 Tl1 O1 72.6(3) . 3_566 yes

loop_
_geom_bond_atom_site_label_1
_geom_bond_atom_site_label_2
_geom_bond_distance
_geom_bond_site_symmetry_2
_geom_bond_publ_flag
C1 N1 1.304(16) . yes
C1 C2 1.447(16) . yes
C1 C3 1.499(15) . yes
C2 N2 1.139(16) . yes
C3 O2 1.258(14) . yes
C3 N3 1.319(15) . yes
C4 N3 1.483(14) . yes
C4 C5 1.519(15) 3_665 yes
C4 H4A 0.9900 . no
C4 H4B 0.9900 . no
C5 N3 1.475(14) . yes
C5 C4 1.519(15) 3_665 yes
C5 H5A 0.9900 . no
C5 H5B 0.9900 . no
N1 O1 1.307(13) . yes
O1 Tl1 2.653(9) . yes
O1 Tl1 2.766(9) 3_566 yes
Tl1 O1 2.766(9) 3_566 yes

loop_
_geom_torsion_atom_site_label_1
_geom_torsion_atom_site_label_2
_geom_torsion_atom_site_label_3
_geom_torsion_atom_site_label_4
_geom_torsion
_geom_torsion_site_symmetry_1
_geom_torsion_site_symmetry_4
_geom_torsion_publ_flag
N1 C1 C3 O2 -174.3(12) . . yes
C2 C1 C3 O2 4.1(14) . . yes
N1 C1 C3 N3 7.1(19) . . yes
C2 C1 C3 N3 -174.4(11) . . yes
C2 C1 N1 O1 -0.8(17) . . yes
C3 C1 N1 O1 177.5(11) . . yes
O2 C3 N3 C5 177.7(11) . . yes
C1 C3 N3 C5 -3.9(18) . . yes
O2 C3 N3 C4 2.4(16) . . yes
C1 C3 N3 C4 -179.2(10) . . yes
C4 C5 N3 C3 129.2(12) 3_665 . yes
C4 C5 N3 C4 -55.2(13) 3_665 . yes
C5 C4 N3 C3 -128.3(11) 3_665 . yes
C5 C4 N3 C5 55.6(13) 3_665 . yes
C1 N1 O1 Tl1 168.5(9) . . yes
C1 N1 O1 Tl1 20(2) . 3_566 yes
N1 O1 Tl1 O1 -163.5(9) . 3_566 yes
Tl1 O1 Tl1 O1 0.0 3_566 3_566 yes
